data_7205050
loop_
_publ_author_name
'Yang, En-Cui'
'Feng, Yan'
'Liu, Zhong-Yi'
'Liu, Tian-Yu'
'Zhao, Xiao-Jun'

_publ_section_title
;
 Diverse mixed-ligand metal complexes with in situ generated
 5-(pyrazinyl)tetrazolate chelating-bridging ligand: in situ synthesis,
 crystal structures, magnetic and luminescent properties
;
_journal_issue 1
_journal_name_full CrystEngComm
_journal_page_first 230
_journal_paper_doi 10.1039/c000586j
_journal_volume 13
_journal_year 2011
_chemical_formula_sum 'C10 H6 Cl2 Hg2 N12'
_chemical_formula_weight 766.35
_chemical_name_systematic
;
?
;
_space_group_IT_number 61
_symmetry_cell_setting orthorhombic
_symmetry_space_group_name_Hall '-P 2ac 2ab'
_symmetry_space_group_name_H-M 'P b c a'
_atom_sites_solution_hydrogens geom
_atom_sites_solution_primary direct
_atom_sites_solution_secondary difmap
_audit_creation_method SHELXL-97
_cell_angle_alpha 90.00
_cell_angle_beta 90.00
_cell_angle_gamma 90.00
_cell_formula_units_Z 8
_cell_length_a 16.1407(6)
_cell_length_b 6.9435(2)
_cell_length_c 30.3299(11)
_cell_measurement_reflns_used 9951
_cell_measurement_temperature 296(2)
_cell_measurement_theta_max 0.00
_cell_measurement_theta_min 0.00
_cell_volume 3399.2(2)
_computing_cell_refinement 'Bruker SMART'
_computing_data_collection 'Bruker SMART'
_computing_data_reduction 'Bruker SAINT'
_computing_molecular_graphics 'Bruker SHELXTL'
_computing_publication_material 'Bruker SHELXTL'
_computing_structure_refinement 'SHELXL-97 (Sheldrick, 1997)'
_computing_structure_solution 'SHELXS-97 (Sheldrick, 1990)'
_diffrn_ambient_temperature 296(2)
_diffrn_measured_fraction_theta_full 0.986
_diffrn_measured_fraction_theta_max 0.986
_diffrn_measurement_device_type 'CCD area detector'
_diffrn_measurement_method 'phi and omega scans'
_diffrn_radiation_monochromator graphite
_diffrn_radiation_source 'fine-focus sealed tube'
_diffrn_radiation_type MoK\a
_diffrn_radiation_wavelength 0.71073
_diffrn_reflns_av_R_equivalents 0.0552
_diffrn_reflns_av_sigmaI/netI 0.0338
_diffrn_reflns_limit_h_max 10
_diffrn_reflns_limit_h_min -19
_diffrn_reflns_limit_k_max 7
_diffrn_reflns_limit_k_min -8
_diffrn_reflns_limit_l_max 36
_diffrn_reflns_limit_l_min -31
_diffrn_reflns_number 16098
_diffrn_reflns_theta_full 25.01
_diffrn_reflns_theta_max 25.01
_diffrn_reflns_theta_min 1.34
_exptl_absorpt_coefficient_mu 18.383
_exptl_absorpt_correction_T_max 0.1691
_exptl_absorpt_correction_T_min 0.1202
_exptl_absorpt_correction_type multi-scan
_exptl_absorpt_process_details sadabs
_exptl_crystal_colour colourless
_exptl_crystal_density_diffrn 2.995
_exptl_crystal_density_meas ?
_exptl_crystal_density_method 'not measured'
_exptl_crystal_description strip
_exptl_crystal_F_000 2752
_exptl_crystal_size_max 0.20
_exptl_crystal_size_mid 0.16
_exptl_crystal_size_min 0.15
_refine_diff_density_max 1.955
_refine_diff_density_min -1.740
_refine_diff_density_rms 0.218
_refine_ls_extinction_method none
_refine_ls_goodness_of_fit_ref 1.050
_refine_ls_hydrogen_treatment constr
_refine_ls_matrix_type full
_refine_ls_number_parameters 235
_refine_ls_number_reflns 2958
_refine_ls_number_restraints 6
_refine_ls_restrained_S_all 1.055
_refine_ls_R_factor_all 0.0373
_refine_ls_R_factor_gt 0.0336
_refine_ls_shift/su_max 0.001
_refine_ls_shift/su_mean 0.000
_refine_ls_structure_factor_coef Fsqd
_refine_ls_weighting_details 'calc w=1/[\s^2^(Fo^2^)+(0.0538P)^2^+15.9637P] where P=(Fo^2^+2Fc^2^)/3'
_refine_ls_weighting_scheme calc
_refine_ls_wR_factor_gt 0.0859
_refine_ls_wR_factor_ref 0.0881
_reflns_number_gt 2692
_reflns_number_total 2958
_reflns_threshold_expression >2sigma(I)
_cod_data_source_file C000586J.TXT
_cod_data_source_block 90601a
_cod_depositor_comments
;
The following automatic conversions were performed:
'_symmetry_cell_setting' value 'Orthorhombic' changed to 'orthorhombic'
according to '/home/saulius/struct/CIF-dictionaries/cif_core.dic'
dictionary named 'cif_core.dic' version 2.4.1 from 2010-06-29.

Automatic conversion script
Id: cif_fix_enum 1555 2011-01-17 13:19:09Z saulius 

The following automatic conversions were performed:

'_exptl_crystal_density_meas' value 'none' was changed to '?' - the
value is perceived as not measured.

Automatic conversion script
Id: cif_fix_values 3008 2015-01-20 13:52:24Z robertas 
;
_cod_original_sg_symbol_H-M Pbca
_cod_database_code 7205050

loop_
_symmetry_equiv_pos_as_xyz
'x, y, z'
'-x+1/2, -y, z+1/2'
'-x, y+1/2, -z+1/2'
'x+1/2, -y+1/2, -z'
'-x, -y, -z'
'x-1/2, y, -z-1/2'
'x, -y-1/2, z-1/2'
'-x-1/2, y-1/2, z'

loop_
_atom_site_label
_atom_site_type_symbol
_atom_site_fract_x
_atom_site_fract_y
_atom_site_fract_z
_atom_site_U_iso_or_equiv
_atom_site_adp_type
_atom_site_occupancy
_atom_site_symmetry_multiplicity
_atom_site_calc_flag
_atom_site_refinement_flags
_atom_site_disorder_assembly
_atom_site_disorder_group
Hg1 Hg 0.413318(17) 0.16567(5) 0.098263(10) 0.02904(13) Uani 1 1 d . . .
Hg2 Hg 0.356327(17) -0.07477(5) 0.353499(10) 0.03050(13) Uani 1 1 d . . .
Cl2 Cl 0.22109(14) -0.1619(3) 0.36480(11) 0.0576(7) Uani 1 1 d . . .
Cl1 Cl 0.55308(12) 0.0865(3) 0.10355(8) 0.0410(5) Uani 1 1 d . . .
N1 N 0.2984(4) 0.2796(10) 0.0760(2) 0.0272(14) Uani 1 1 d . . .
N2 N 0.2265(4) 0.2815(10) 0.0978(2) 0.0333(16) Uani 1 1 d . . .
N3 N 0.1689(4) 0.3382(10) 0.0694(2) 0.0338(16) Uani 1 1 d . . .
N4 N 0.2024(4) 0.3667(10) 0.0289(2) 0.0312(15) Uani 1 1 d . . .
N5 N 0.4214(4) 0.2659(11) 0.0113(2) 0.0301(15) Uani 1 1 d . . .
N6 N 0.3940(4) 0.4313(10) -0.0711(2) 0.0329(16) Uani 1 1 d . . .
N7 N 0.4728(3) -0.0140(10) 0.3250(2) 0.0300(14) Uani 1 1 d . . .
N8 N 0.5477(4) -0.0097(11) 0.3451(2) 0.0325(15) Uani 1 1 d U . .
N9 N 0.6027(4) 0.0306(11) 0.3150(2) 0.0343(16) Uani 1 1 d . . .
N10 N 0.5669(4) 0.0505(11) 0.2753(2) 0.0348(16) Uani 1 1 d . . .
N11 N 0.3433(4) 0.0146(12) 0.2642(2) 0.0351(16) Uani 1 1 d . . .
N12 N 0.3770(4) 0.0628(10) 0.1751(2) 0.0327(16) Uani 1 1 d . . .
C1 C 0.2825(4) 0.3302(10) 0.0344(3) 0.0263(16) Uani 1 1 d . . .
C2 C 0.3472(4) 0.3383(11) 0.0005(3) 0.0255(16) Uani 1 1 d . . .
C3 C 0.4803(5) 0.2724(12) -0.0189(3) 0.0336(18) Uani 1 1 d . . .
H3 H 0.5317 0.2182 -0.0128 0.040 Uiso 1 1 calc R . .
C4 C 0.4673(5) 0.3575(12) -0.0592(3) 0.0346(19) Uani 1 1 d . . .
H4 H 0.5111 0.3640 -0.0790 0.042 Uiso 1 1 calc R . .
C5 C 0.3339(5) 0.4214(11) -0.0404(3) 0.0303(17) Uani 1 1 d . . .
H5 H 0.2819 0.4717 -0.0469 0.036 Uiso 1 1 calc R . .
C6 C 0.4215(4) 0.0309(11) 0.2487(3) 0.0239(16) Uani 1 1 d . . .
C7 C 0.2835(5) 0.0274(14) 0.2342(3) 0.038(2) Uani 1 1 d . . .
H7 H 0.2287 0.0196 0.2435 0.046 Uiso 1 1 calc R . .
C8 C 0.2994(5) 0.0516(13) 0.1901(3) 0.038(2) Uani 1 1 d . . .
H8 H 0.2554 0.0604 0.1703 0.045 Uiso 1 1 calc R . .
C9 C 0.4375(5) 0.0525(12) 0.2055(3) 0.0305(18) Uani 1 1 d . . .
H9 H 0.4923 0.0607 0.1963 0.037 Uiso 1 1 calc R . .
C10 C 0.4873(4) 0.0241(11) 0.2824(2) 0.0258(16) Uani 1 1 d . . .

loop_
_atom_site_aniso_label
_atom_site_aniso_U_11
_atom_site_aniso_U_22
_atom_site_aniso_U_33
_atom_site_aniso_U_23
_atom_site_aniso_U_13
_atom_site_aniso_U_12
Hg1 0.02074(18) 0.0481(2) 0.0183(2) 0.00320(12) -0.00364(10) 0.00243(12)
Hg2 0.02083(19) 0.0490(2) 0.0217(2) -0.00066(13) 0.00523(10) -0.00290(12)
Cl2 0.0321(12) 0.0425(12) 0.098(2) -0.0063(13) 0.0241(13) -0.0079(10)
Cl1 0.0211(10) 0.0515(12) 0.0503(14) -0.0128(10) -0.0070(8) 0.0052(9)
N1 0.025(3) 0.043(4) 0.014(3) 0.002(3) 0.004(2) 0.002(3)
N2 0.024(3) 0.044(4) 0.032(4) 0.006(3) 0.007(3) 0.006(3)
N3 0.028(3) 0.052(4) 0.021(4) 0.011(3) 0.001(3) 0.003(3)
N4 0.030(3) 0.046(4) 0.017(4) 0.001(3) -0.004(3) 0.010(3)
N5 0.022(3) 0.047(4) 0.021(4) -0.002(3) -0.001(2) 0.004(3)
N6 0.035(4) 0.040(4) 0.024(4) 0.006(3) 0.005(3) 0.000(3)
N7 0.016(3) 0.051(4) 0.023(4) 0.003(3) -0.005(2) 0.002(3)
N8 0.028(3) 0.055(3) 0.015(3) 0.002(3) -0.006(2) -0.002(3)
N9 0.024(3) 0.060(5) 0.019(4) 0.006(3) 0.002(3) -0.007(3)
N10 0.022(3) 0.059(5) 0.024(4) 0.004(3) -0.001(3) -0.008(3)
N11 0.025(3) 0.061(5) 0.019(4) 0.003(3) 0.003(3) -0.004(3)
N12 0.028(3) 0.058(4) 0.011(4) 0.012(3) -0.002(3) -0.002(3)
C1 0.022(4) 0.033(4) 0.024(4) 0.001(3) 0.001(3) 0.006(3)
C2 0.028(4) 0.038(4) 0.011(4) 0.000(3) -0.001(3) 0.001(3)
C3 0.030(4) 0.046(5) 0.025(5) -0.003(4) 0.003(3) -0.003(4)
C4 0.030(4) 0.043(5) 0.031(5) -0.004(4) 0.007(3) -0.007(4)
C5 0.033(4) 0.037(4) 0.020(4) -0.002(3) -0.001(3) 0.003(3)
C6 0.021(4) 0.032(4) 0.019(4) 0.003(3) -0.002(3) -0.001(3)
C7 0.018(4) 0.071(6) 0.026(5) 0.007(4) 0.002(3) -0.003(4)
C8 0.027(4) 0.056(5) 0.031(5) 0.009(4) -0.007(3) -0.007(4)
C9 0.024(4) 0.045(5) 0.023(5) 0.006(3) 0.000(3) -0.004(3)
C10 0.030(4) 0.036(4) 0.012(4) 0.002(3) 0.003(3) -0.001(3)

loop_
_atom_type_symbol
_atom_type_description
_atom_type_scat_dispersion_real
_atom_type_scat_dispersion_imag
_atom_type_scat_source
C C 0.0033 0.0016 'International Tables Vol C Tables 4.2.6.8 and 6.1.1.4'
H H 0.0000 0.0000 'International Tables Vol C Tables 4.2.6.8 and 6.1.1.4'
N N 0.0061 0.0033 'International Tables Vol C Tables 4.2.6.8 and 6.1.1.4'
Cl Cl 0.1484 0.1585 'International Tables Vol C Tables 4.2.6.8 and 6.1.1.4'
Hg Hg -2.3894 9.2266 'International Tables Vol C Tables 4.2.6.8 and 6.1.1.4'

loop_
_geom_angle_atom_site_label_1
_geom_angle_atom_site_label_2
_geom_angle_atom_site_label_3
_geom_angle
_geom_angle_site_symmetry_1
_geom_angle_site_symmetry_3
_geom_angle_publ_flag
N1 Hg1 Cl1 162.78(17) . . ?
N1 Hg1 N12 101.4(2) . . ?
Cl1 Hg1 N12 95.47(16) . . ?
N7 Hg2 Cl2 164.2(2) . . ?
N7 Hg2 N6 94.3(2) . 7_566 ?
Cl2 Hg2 N6 101.23(17) . 7_566 ?
N2 N1 C1 107.4(6) . . ?
N2 N1 Hg1 127.2(5) . . ?
C1 N1 Hg1 124.4(5) . . ?
N3 N2 N1 106.9(6) . . ?
N2 N3 N4 110.6(6) . . ?
C1 N4 N3 104.3(6) . . ?
C3 N5 C2 117.4(7) . . ?
C4 N6 C5 115.5(7) . . ?
C4 N6 Hg2 126.7(5) . 7_565 ?
C5 N6 Hg2 117.7(5) . 7_565 ?
C10 N7 N8 105.9(6) . . ?
C10 N7 Hg2 126.1(5) . . ?
N8 N7 Hg2 128.0(5) . . ?
N9 N8 N7 107.3(6) . . ?
N8 N9 N10 110.9(6) . . ?
C10 N10 N9 105.0(6) . . ?
C7 N11 C6 115.8(7) . . ?
C8 N12 C9 116.4(7) . . ?
C8 N12 Hg1 123.5(5) . . ?
C9 N12 Hg1 118.9(5) . . ?
N4 C1 N1 110.8(7) . . ?
N4 C1 C2 126.8(7) . . ?
N1 C1 C2 122.4(6) . . ?
N5 C2 C5 121.0(7) . . ?
N5 C2 C1 116.8(7) . . ?
C5 C2 C1 122.2(7) . . ?
N5 C3 C4 121.4(8) . . ?
N5 C3 H3 119.3 . . ?
C4 C3 H3 119.3 . . ?
N6 C4 C3 122.7(8) . . ?
N6 C4 H4 118.7 . . ?
C3 C4 H4 118.7 . . ?
N6 C5 C2 121.9(7) . . ?
N6 C5 H5 119.0 . . ?
C2 C5 H5 119.0 . . ?
C9 C6 N11 121.8(7) . . ?
C9 C6 C10 122.8(7) . . ?
N11 C6 C10 115.4(7) . . ?
N11 C7 C8 122.6(7) . . ?
N11 C7 H7 118.7 . . ?
C8 C7 H7 118.7 . . ?
N12 C8 C7 120.9(7) . . ?
N12 C8 H8 119.6 . . ?
C7 C8 H8 119.6 . . ?
C6 C9 N12 122.4(7) . . ?
C6 C9 H9 118.8 . . ?
N12 C9 H9 118.8 . . ?
N10 C10 N7 110.9(6) . . ?
N10 C10 C6 125.8(7) . . ?
N7 C10 C6 123.3(6) . . ?

loop_
_geom_bond_atom_site_label_1
_geom_bond_atom_site_label_2
_geom_bond_distance
_geom_bond_site_symmetry_2
_geom_bond_publ_flag
Hg1 N1 2.126(6) . ?
Hg1 Cl1 2.3274(19) . ?
Hg1 N12 2.507(7) . ?
Hg2 N7 2.111(6) . ?
Hg2 Cl2 2.291(2) . ?
Hg2 N6 2.568(7) 7_566 ?
N1 N2 1.336(9) . ?
N1 C1 1.336(10) . ?
N2 N3 1.329(9) . ?
N3 N4 1.357(9) . ?
N4 C1 1.329(10) . ?
N5 C3 1.323(10) . ?
N5 C2 1.338(9) . ?
N6 C4 1.338(11) . ?
N6 C5 1.346(11) . ?
N6 Hg2 2.568(7) 7_565 ?
N7 C10 1.340(10) . ?
N7 N8 1.354(8) . ?
N8 N9 1.305(9) . ?
N9 N10 1.343(10) . ?
N10 C10 1.316(10) . ?
N11 C7 1.329(10) . ?
N11 C6 1.352(9) . ?
N12 C8 1.335(11) . ?
N12 C9 1.345(10) . ?
C1 C2 1.465(10) . ?
C2 C5 1.386(12) . ?
C3 C4 1.374(12) . ?
C3 H3 0.9300 . ?
C4 H4 0.9300 . ?
C5 H5 0.9300 . ?
C6 C9 1.343(11) . ?
C6 C10 1.474(10) . ?
C7 C8 1.374(12) . ?
C7 H7 0.9300 . ?
C8 H8 0.9300 . ?
C9 H9 0.9300 . ?

loop_
_geom_torsion_atom_site_label_1
_geom_torsion_atom_site_label_2
_geom_torsion_atom_site_label_3
_geom_torsion_atom_site_label_4
_geom_torsion
_geom_torsion_site_symmetry_1
_geom_torsion_site_symmetry_2
_geom_torsion_site_symmetry_3
_geom_torsion_site_symmetry_4
_geom_torsion_publ_flag
Cl1 Hg1 N1 N2 -171.2(5) . . . . ?
N12 Hg1 N1 N2 -3.5(7) . . . . ?
Cl1 Hg1 N1 C1 21.8(11) . . . . ?
N12 Hg1 N1 C1 -170.5(6) . . . . ?
C1 N1 N2 N3 -1.7(9) . . . . ?
Hg1 N1 N2 N3 -170.5(5) . . . . ?
N1 N2 N3 N4 2.1(9) . . . . ?
N2 N3 N4 C1 -1.7(9) . . . . ?
Cl2 Hg2 N7 C10 21.3(12) . . . . ?
N6 Hg2 N7 C10 -149.9(7) 7_566 . . . ?
Cl2 Hg2 N7 N8 -156.9(5) . . . . ?
N6 Hg2 N7 N8 31.9(7) 7_566 . . . ?
C10 N7 N8 N9 0.4(9) . . . . ?
Hg2 N7 N8 N9 178.9(6) . . . . ?
N7 N8 N9 N10 -0.9(10) . . . . ?
N8 N9 N10 C10 1.1(10) . . . . ?
N1 Hg1 N12 C8 12.5(7) . . . . ?
Cl1 Hg1 N12 C8 -171.1(7) . . . . ?
N1 Hg1 N12 C9 -154.6(6) . . . . ?
Cl1 Hg1 N12 C9 21.8(6) . . . . ?
N3 N4 C1 N1 0.6(9) . . . . ?
N3 N4 C1 C2 179.5(7) . . . . ?
N2 N1 C1 N4 0.7(9) . . . . ?
Hg1 N1 C1 N4 169.9(5) . . . . ?
N2 N1 C1 C2 -178.3(7) . . . . ?
Hg1 N1 C1 C2 -9.1(10) . . . . ?
C3 N5 C2 C5 -1.7(11) . . . . ?
C3 N5 C2 C1 -180.0(7) . . . . ?
N4 C1 C2 N5 -169.3(8) . . . . ?
N1 C1 C2 N5 9.5(11) . . . . ?
N4 C1 C2 C5 12.4(13) . . . . ?
N1 C1 C2 C5 -168.8(7) . . . . ?
C2 N5 C3 C4 2.7(12) . . . . ?
C5 N6 C4 C3 1.6(12) . . . . ?
Hg2 N6 C4 C3 -175.7(6) 7_565 . . . ?
N5 C3 C4 N6 -2.8(13) . . . . ?
C4 N6 C5 C2 -0.6(11) . . . . ?
Hg2 N6 C5 C2 177.0(6) 7_565 . . . ?
N5 C2 C5 N6 0.7(12) . . . . ?
C1 C2 C5 N6 178.9(7) . . . . ?
C7 N11 C6 C9 -2.0(12) . . . . ?
C7 N11 C6 C10 177.7(8) . . . . ?
C6 N11 C7 C8 1.3(14) . . . . ?
C9 N12 C8 C7 -1.2(13) . . . . ?
Hg1 N12 C8 C7 -168.5(7) . . . . ?
N11 C7 C8 N12 0.3(15) . . . . ?
N11 C6 C9 N12 1.2(13) . . . . ?
C10 C6 C9 N12 -178.5(7) . . . . ?
C8 N12 C9 C6 0.5(12) . . . . ?
Hg1 N12 C9 C6 168.4(6) . . . . ?
N9 N10 C10 N7 -0.8(9) . . . . ?
N9 N10 C10 C6 -179.8(8) . . . . ?
N8 N7 C10 N10 0.3(9) . . . . ?
Hg2 N7 C10 N10 -178.3(6) . . . . ?
N8 N7 C10 C6 179.3(7) . . . . ?
Hg2 N7 C10 C6 0.7(11) . . . . ?
C9 C6 C10 N10 4.8(13) . . . . ?
N11 C6 C10 N10 -174.9(8) . . . . ?
C9 C6 C10 N7 -174.0(8) . . . . ?
N11 C6 C10 N7 6.2(11) . . . . ?
